data_2242657
loop_
_publ_author_name
'F\'abry, Jan'

_publ_section_title
;
 Pyridine-3-carboxamide--telluric acid (1/1)
;
_journal_coeditor_code EB2012
_journal_issue 10
_journal_name_full 'Acta Crystallographica Section E'
_journal_page_first 1521
_journal_page_last 1525
_journal_paper_doi 10.1107/S2056989018013579
_journal_volume 74
_journal_year 2018
_chemical_formula_iupac 'C6 H6 N2 O1, H6 O6 Te'
_chemical_formula_moiety '(C6 H6 N2 O1), (H6 O6 Te)'
_chemical_formula_sum 'C6 H12 N2 O7 Te'
_chemical_formula_weight 351.8
_chemical_name_common
;
Nicotinamide--telluric acid (1/1)
;
_chemical_name_systematic
;
Pyridine-3-carboxamide--telluric acid (1/1)
;
_space_group_IT_number 2
_symmetry_cell_setting triclinic
_symmetry_space_group_name_Hall '-P 1'
_symmetry_space_group_name_H-M 'P -1'
_cell_angle_alpha 70.945(4)
_cell_angle_beta 78.748(4)
_cell_angle_gamma 89.901(4)
_cell_formula_units_Z 2
_cell_length_a 7.0094(3)
_cell_length_b 7.5750(3)
_cell_length_c 10.6149(5)
_cell_measurement_reflns_used 5013
_cell_measurement_temperature 120.0(10)
_cell_measurement_theta_max 28.36
_cell_measurement_theta_min 3.25
_cell_volume 521.32(4)
_computing_cell_refinement
;
<i>CrysAlis PRO</i> (Rigaku OD, 2018)
;
_computing_data_collection
;
<i>CrysAlis PRO</i> (Rigaku OD, 2018)
;
_computing_data_reduction
;
<i>CrysAlis PRO</i> (Rigaku OD, 2018)
;
_computing_molecular_graphics
;
<i>PLATON</i> (Spek, 2009) and <i>DIAMOND</i>
(Brandenburg & Putz, 2005)
;
_computing_publication_material
;
<i>SHELXL</i> (Sheldrick, 2015)
;
_computing_structure_refinement
;
<i>SHELXL</i> (Sheldrick, 2015)
;
_computing_structure_solution
;
<i>SIR2014</i> (Burla <i>et al.</i>, 2015)
;
_diffrn_ambient_temperature 120
_diffrn_detector 'CCD plate'
_diffrn_detector_area_resol_mean 10.3567
_diffrn_measured_fraction_theta_full 0.999
_diffrn_measured_fraction_theta_max 0.913
_diffrn_measurement_device 'four-circle diffractometer'
_diffrn_measurement_device_type 'Rigaku Oxford Diffraction Xcalibur, AtlasS2, Gemini ultra'
_diffrn_measurement_method '\w scans'
_diffrn_radiation_monochromator graphite
_diffrn_radiation_probe x-ray
_diffrn_radiation_source 'X-ray tube'
_diffrn_radiation_type 'Mo K\a'
_diffrn_radiation_wavelength 0.71073
_diffrn_reflns_av_R_equivalents 0.0192
_diffrn_reflns_av_unetI/netI 0.0157
_diffrn_reflns_limit_h_max 8
_diffrn_reflns_limit_h_min -9
_diffrn_reflns_limit_k_max 9
_diffrn_reflns_limit_k_min -10
_diffrn_reflns_limit_l_max 13
_diffrn_reflns_limit_l_min -14
_diffrn_reflns_number 6995
_diffrn_reflns_theta_full 25.242
_diffrn_reflns_theta_max 28.494
_diffrn_reflns_theta_min 2.857
_diffrn_source 'fine-focus sealed X-ray tube'
_exptl_absorpt_coefficient_mu 2.879
_exptl_absorpt_correction_T_max 0.816
_exptl_absorpt_correction_T_min 0.618
_exptl_absorpt_correction_type analytical
_exptl_absorpt_process_details
;
CrysAlisPro (Rigaku OD, 2018)
;
_exptl_crystal_colour colourless
_exptl_crystal_density_diffrn 2.241
_exptl_crystal_density_method 'Not Measured'
_exptl_crystal_description prism
_exptl_crystal_F_000 340
_exptl_crystal_size_max 0.306
_exptl_crystal_size_mid 0.214
_exptl_crystal_size_min 0.086
_refine_diff_density_max 0.420
_refine_diff_density_min -0.348
_refine_ls_extinction_coef 0.0185(6)
_refine_ls_extinction_expression Fc^*^=kFc[1+0.001xFc^2^\l^3^/sin(2\q)]^-1/4^
_refine_ls_extinction_method
;
SHELXL2014 (Sheldrick, 2015)
;
_refine_ls_goodness_of_fit_ref 1.084
_refine_ls_hydrogen_treatment mixed
_refine_ls_matrix_type full
_refine_ls_number_constraints 24
_refine_ls_number_parameters 170
_refine_ls_number_reflns 2408
_refine_ls_number_restraints 6
_refine_ls_restrained_S_all 1.089
_refine_ls_R_factor_all 0.0135
_refine_ls_R_factor_gt 0.0122
_refine_ls_shift/su_max 0.003
_refine_ls_shift/su_mean 0.000
_refine_ls_structure_factor_coef Fsqd
_refine_ls_weighting_details 'w=1/[\s^2^(Fo^2^)+(0.0117P)^2^+0.2806P] where P=(Fo^2^+2Fc^2^)/3'
_refine_ls_weighting_scheme calc
_refine_ls_wR_factor_gt 0.0310
_refine_ls_wR_factor_ref 0.0317
_reflns_number_gt 2254
_reflns_number_total 2408
_reflns_threshold_expression 'I > 2\s(I)'
_cod_data_source_file eb2012sup1.cif
_cod_data_source_block I
_cod_original_formula_sum 'C6 H12 N2 O7 Te1'
_cod_database_code 2242657

loop_
_space_group_symop_id
_space_group_symop_operation_xyz
1 x,y,z
2 -x,-y,-z

loop_
_atom_site_type_symbol
_atom_site_label
_atom_site_fract_x
_atom_site_fract_y
_atom_site_fract_z
_atom_site_U_iso_or_equiv
_atom_site_adp_type
_atom_site_calc_flag
_atom_site_occupancy
O O1 0.87715(15) 0.43054(16) 0.38915(10) 0.0154(2) Uani d 1
N N1 0.39465(19) 0.18273(18) 0.33548(12) 0.0137(3) Uani d 1
N N2 0.7726(2) 0.3530(2) 0.61605(13) 0.0159(3) Uani d 1
H H1N2 0.872(3) 0.409(3) 0.6196(19) 0.019 Uiso d 1
H H2N2 0.687(3) 0.314(3) 0.683(2) 0.019 Uiso d 1
C C1 0.5627(2) 0.2754(2) 0.48208(14) 0.0115(3) Uani d 1
C C2 0.5568(2) 0.2446(2) 0.36022(14) 0.0125(3) Uani d 1
H H1C2 0.6729 0.2686 0.2922 0.015 Uiso calc 1
C C3 0.2306(2) 0.1498(2) 0.43111(16) 0.0147(3) Uani d 1
H H1C3 0.1135 0.1124 0.4115 0.018 Uiso calc 1
C C4 0.2249(2) 0.1682(2) 0.55750(15) 0.0148(3) Uani d 1
H H1C4 0.1080 0.1379 0.6250 0.018 Uiso calc 1
C C5 0.3941(2) 0.2320(2) 0.58308(15) 0.0132(3) Uani d 1
H H1C5 0.3945 0.2459 0.6688 0.016 Uiso calc 1
C C6 0.7492(2) 0.3584(2) 0.49361(15) 0.0121(3) Uani d 1
Te Te1 0.24981(2) 0.25172(2) -0.00312(2) 0.00795(5) Uani d 1
O O2 0.26677(16) 0.45520(15) 0.06561(11) 0.0126(2) Uani d 1
H H1O2 0.164(2) 0.503(3) 0.072(2) 0.019 Uiso d 1
O O3 0.24036(16) 0.05185(15) -0.07618(11) 0.0118(2) Uani d 1
H H1O3 0.335(2) -0.002(3) -0.073(2) 0.018 Uiso d 1
O O4 0.46392(15) 0.36909(16) -0.15123(11) 0.0122(2) Uani d 1
H H1O4 0.533(3) 0.429(3) -0.127(2) 0.018 Uiso d 1
O O5 0.02924(16) 0.14607(16) 0.13902(11) 0.0135(2) Uani d 1
H H1O5 -0.040(3) 0.081(3) 0.117(2) 0.020 Uiso d 1
O O6 0.07017(15) 0.37675(16) -0.11412(11) 0.0122(2) Uani d 1
H H1O6 0.119(3) 0.429(3) -0.1913(15) 0.018 Uiso d 1
O O7 0.42559(16) 0.12206(16) 0.10483(11) 0.0131(2) Uani d 1
H H1O7 0.409(3) 0.141(3) 0.1777(16) 0.020 Uiso d 1

loop_
_atom_site_aniso_label
_atom_site_aniso_U_11
_atom_site_aniso_U_22
_atom_site_aniso_U_33
_atom_site_aniso_U_12
_atom_site_aniso_U_13
_atom_site_aniso_U_23
O1 0.0120(5) 0.0219(6) 0.0120(5) -0.0006(4) -0.0017(4) -0.0055(4)
N1 0.0173(7) 0.0122(6) 0.0135(6) 0.0022(5) -0.0058(5) -0.0053(5)
N2 0.0112(6) 0.0252(7) 0.0113(6) -0.0033(5) -0.0013(5) -0.0066(5)
C1 0.0125(7) 0.0114(7) 0.0113(6) 0.0030(5) -0.0046(5) -0.0035(5)
C2 0.0135(7) 0.0121(7) 0.0117(7) 0.0019(5) -0.0022(5) -0.0039(6)
C3 0.0141(7) 0.0126(7) 0.0185(7) 0.0014(6) -0.0058(6) -0.0052(6)
C4 0.0126(7) 0.0145(7) 0.0159(7) 0.0015(6) -0.0014(6) -0.0040(6)
C5 0.0161(7) 0.0133(7) 0.0113(7) 0.0028(6) -0.0038(6) -0.0051(6)
C6 0.0116(7) 0.0130(7) 0.0127(7) 0.0040(5) -0.0038(5) -0.0052(6)
Te1 0.00632(6) 0.01029(6) 0.00892(6) 0.00042(3) -0.00173(4) -0.00533(4)
O2 0.0086(5) 0.0145(5) 0.0193(5) 0.0023(4) -0.0034(4) -0.0117(4)
O3 0.0098(5) 0.0137(5) 0.0164(5) 0.0022(4) -0.0040(4) -0.0100(4)
O4 0.0081(5) 0.0171(6) 0.0124(5) -0.0035(4) 0.0006(4) -0.0079(4)
O5 0.0104(5) 0.0189(6) 0.0117(5) -0.0047(4) 0.0006(4) -0.0075(4)
O6 0.0085(5) 0.0168(5) 0.0106(5) 0.0021(4) -0.0023(4) -0.0036(4)
O7 0.0132(5) 0.0181(6) 0.0134(5) 0.0066(4) -0.0071(4) -0.0100(4)

loop_
_atom_type_symbol
_atom_type_description
_atom_type_scat_dispersion_real
_atom_type_scat_dispersion_imag
_atom_type_scat_source
C C 0.0033 0.0016 'International Tables Vol C Tables 4.2.6.8 and 6.1.1.4'
H H 0.0000 0.0000 'International Tables Vol C Tables 4.2.6.8 and 6.1.1.4'
N N 0.0061 0.0033 'International Tables Vol C Tables 4.2.6.8 and 6.1.1.4'
O O 0.0106 0.0060 'International Tables Vol C Tables 4.2.6.8 and 6.1.1.4'
Te Te -0.5308 1.6751 'International Tables Vol C Tables 4.2.6.8 and 6.1.1.4'

loop_
_exptl_crystal_face_index_h
_exptl_crystal_face_index_k
_exptl_crystal_face_index_l
_exptl_crystal_face_perp_dist
-4 8 -4 0.043
4 -8 4 0.043
10 1 1 0.0736
-1 0 -14 0.0706
-1 9 -3 0.0579
-8 6 4 0.0543
1 1 14 0.124
-7 -7 -8 0.1067

loop_
_geom_angle_atom_site_label_1
_geom_angle_atom_site_label_2
_geom_angle_atom_site_label_3
_geom_angle
C2 N1 C3 118.72(13)
C6 N2 H1N2 117.2(13)
C6 N2 H2N2 122.0(14)
H1N2 N2 H2N2 120.0(18)
C5 C1 C2 118.11(14)
C5 C1 C6 124.29(13)
C2 C1 C6 117.58(13)
N1 C2 C1 122.63(14)
N1 C2 H1C2 118.7
C1 C2 H1C2 118.7
N1 C3 C4 122.59(14)
N1 C3 H1C3 118.7
C4 C3 H1C3 118.7
C3 C4 C5 118.47(14)
C3 C4 H1C4 120.8
C5 C4 H1C4 120.8
C4 C5 C1 119.35(13)
C4 C5 H1C5 120.3
C1 C5 H1C5 120.3
O1 C6 N2 122.04(14)
O1 C6 C1 119.44(13)
N2 C6 C1 118.52(13)
O7 Te1 O5 92.47(5)
O7 Te1 O3 90.08(5)
O5 Te1 O3 92.84(5)
O7 Te1 O4 90.50(5)
O5 Te1 O4 176.85(4)
O3 Te1 O4 88.21(5)
O7 Te1 O2 89.74(5)
O5 Te1 O2 89.02(5)
O3 Te1 O2 178.14(4)
O4 Te1 O2 89.94(5)
O7 Te1 O6 178.29(4)
O5 Te1 O6 87.35(5)
O3 Te1 O6 88.22(5)
O4 Te1 O6 89.72(5)
O2 Te1 O6 91.96(5)
Te1 O2 H1O2 110.5(15)
Te1 O3 H1O3 110.6(15)
Te1 O4 H1O4 109.1(15)
Te1 O5 H1O5 110.4(15)
Te1 O6 H1O6 114.5(15)
Te1 O7 H1O7 111.3(14)

loop_
_geom_bond_atom_site_label_1
_geom_bond_atom_site_label_2
_geom_bond_distance
O1 C6 1.2450(18)
N1 C2 1.3337(19)
N1 C3 1.340(2)
N2 C6 1.3290(19)
N2 H1N2 0.83(2)
N2 H2N2 0.81(2)
C1 C5 1.390(2)
C1 C2 1.3955(19)
C1 C6 1.495(2)
C2 H1C2 0.9500
C3 C4 1.387(2)
C3 H1C3 0.9500
C4 C5 1.388(2)
C4 H1C4 0.9500
C5 H1C5 0.9500
Te1 O7 1.8994(11)
Te1 O5 1.9007(11)
Te1 O3 1.9197(10)
Te1 O4 1.9198(11)
Te1 O2 1.9212(10)
Te1 O6 1.9279(11)
O2 H1O2 0.806(15)
O3 H1O3 0.781(15)
O4 H1O4 0.796(15)
O5 H1O5 0.812(15)
O6 H1O6 0.789(15)
O7 H1O7 0.818(14)

loop_
_geom_hbond_atom_site_label_D
_geom_hbond_atom_site_label_H
_geom_hbond_atom_site_label_A
_geom_hbond_site_symmetry_A
_geom_hbond_distance_DH
_geom_hbond_distance_HA
_geom_hbond_distance_DA
_geom_hbond_angle_DHA
N2 H1N2 O1 2_766 0.83(2) 2.11(2) 2.9359(18) 174.8(19)
N2 H2N2 O4 1_556 0.81(2) 2.26(2) 2.9847(17) 149.2(18)
O2 H1O2 O6 2_565 0.806(15) 1.923(15) 2.7215(15) 170(2)
O3 H1O3 O7 2_655 0.781(15) 1.930(15) 2.6988(15) 168(2)
O4 H1O4 O2 2_665 0.796(15) 1.973(15) 2.7621(15) 171(2)
O5 H1O5 O3 2 0.812(15) 1.919(15) 2.7237(15) 170(2)
O6 H1O6 O1 2_665 0.789(15) 2.015(16) 2.7548(15) 156(2)
O7 H1O7 N1 . 0.818(14) 1.788(15) 2.6038(16) 175(2)

loop_
_geom_torsion_atom_site_label_1
_geom_torsion_atom_site_label_2
_geom_torsion_atom_site_label_3
_geom_torsion_atom_site_label_4
_geom_torsion
C3 N1 C2 C1 0.4(2)
C5 C1 C2 N1 2.7(2)
C6 C1 C2 N1 -175.51(13)
C2 N1 C3 C4 -3.4(2)
N1 C3 C4 C5 3.2(2)
C3 C4 C5 C1 0.0(2)
C2 C1 C5 C4 -2.8(2)
C6 C1 C5 C4 175.27(14)
C5 C1 C6 O1 -164.04(14)
C2 C1 C6 O1 14.1(2)
C5 C1 C6 N2 15.8(2)
C2 C1 C6 N2 -166.14(14)

loop_
_restr_distance_atom_site_label_1
_restr_distance_atom_site_label_2
_restr_distance_target
_restr_distance_target_weight_param
O2 H1o2 0.84 0.02
O3 H1o3 0.84 0.02
O4 H1o4 0.84 0.02
O5 H1o5 0.84 0.02
O6 H1o6 0.84 0.02
O7 H1o7 0.84 0.02

_cod_database_fobs_code 2242657
